data_4336758
loop_
_publ_author_name
'Treffly B. Ditri'
'Alex E. Carpenter'
'Donald S. Ripatti'
'Curtis E. Moore'
'Arnold L. Rheingold'
'Joshua S. Figueroa'

_publ_section_title
;
 Chloro- and Trifluoromethyl-Substituted Flanking-Ring m-Terphenyl
 Isocyanides: \h6-Arene Binding to Zero-Valent Molybdenum Centers and
 Comparison to Alkyl-Substituted Derivatives
;
_journal_name_full 'Inorganic Chemistry'
_journal_page_first 13216
_journal_page_last 13229
_journal_paper_doi 10.1021/ic402130p
_journal_volume 52
_journal_year 2013
_chemical_formula_moiety 'C72 H51 Cl12 Mo N3 O3, C5 H12'
_chemical_formula_sum 'C77 H63 Cl12 Mo N3 O3'
_chemical_formula_weight 1599.64
_chemical_name_common fac-Mo(CO)3(CNArClips2)3
_chemical_name_systematic
;
 ?
;
_space_group_crystal_system triclinic
_space_group_IT_number 2
_space_group_name_Hall '-P 1'
_space_group_name_H-M_alt 'P -1'
_symmetry_space_group_name_Hall '-P 1'
_symmetry_space_group_name_H-M 'P -1'
_atom_sites_solution_hydrogens geom
_atom_sites_solution_primary direct
_atom_sites_solution_secondary difmap
_audit_creation_date 2013-08-16
_audit_creation_method
;
  Olex2 1.2-beta
  (compiled Apr 23 2013 17:59:47, GUI svn.r4466)
;
_cell_angle_alpha 105.310(6)
_cell_angle_beta 92.152(7)
_cell_angle_gamma 95.241(6)
_cell_formula_units_Z 2
_cell_length_a 11.0785(15)
_cell_length_b 15.886(2)
_cell_length_c 22.426(3)
_cell_measurement_reflns_used 9902
_cell_measurement_temperature 100
_cell_measurement_theta_max 25.342
_cell_measurement_theta_min 2.393
_cell_volume 3783.0(9)
_computing_cell_refinement 'SAINT v8.27A (Bruker, 2012)'
_computing_data_collection 'Bruker APEX2 v2013-2.0 (Bruker, 2013)'
_computing_data_reduction 'SAINT v8.27A (Bruker, 2012)'
_computing_molecular_graphics
;
O. V. Dolomanov, L. J. Bourhis, R. J. Gildea, J. A. K. Howard and H. Puschmann,
OLEX2: a complete structure solution, refinement and analysis program.
J. Appl. Cryst. (2009). 42, 339-341.
;
_computing_publication_material
;
O. V. Dolomanov, L. J. Bourhis, R. J. Gildea, J. A. K. Howard and H. Puschmann,
OLEX2: a complete structure solution, refinement and analysis program.
J. Appl. Cryst. (2009). 42, 339-341.
;
_computing_structure_refinement
;
XL, G.M. Sheldrick, Acta Cryst.
(2008). A64, 112-122
;
_computing_structure_solution
;
M. C. Burla, R. Caliandro, M. Camalli, B. Carrozzini, G. L. Cascarano, 
L. De Caro, C. Giacovazzo, G. Polidori and R. Spagna, 
SIR2004: an improved tool for crystal structure determination and refinement. 
J. Appl. Cryst. (2005). 38, 381-388.
;
_diffrn_ambient_temperature 100
_diffrn_detector 'Bruker APEX-II CCD'
_diffrn_detector_area_resol_mean 7.9
_diffrn_detector_type 'CCD Area Detector'
_diffrn_measured_fraction_theta_full 0.993
_diffrn_measured_fraction_theta_max 0.987
_diffrn_measurement_device 'Kappa Four-Circle Diffractometer'
_diffrn_measurement_device_type 'Bruker APEX II Ultra'
_diffrn_measurement_method '\w and \f scans'
_diffrn_radiation_monochromator 'Double Bounce Multilayer Mirrors'
_diffrn_radiation_probe x-ray
_diffrn_radiation_type MoK\a
_diffrn_radiation_wavelength 0.71073
_diffrn_radiation_xray_symbol K-L~3~
_diffrn_reflns_av_R_equivalents 0.0368
_diffrn_reflns_av_unetI/netI 0.0430
_diffrn_reflns_Laue_measured_fraction_full 0.993
_diffrn_reflns_Laue_measured_fraction_max 0.987
_diffrn_reflns_limit_h_max 13
_diffrn_reflns_limit_h_min -13
_diffrn_reflns_limit_k_max 19
_diffrn_reflns_limit_k_min -16
_diffrn_reflns_limit_l_max 26
_diffrn_reflns_limit_l_min -27
_diffrn_reflns_number 46934
_diffrn_reflns_point_group_measured_fraction_full 0.993
_diffrn_reflns_point_group_measured_fraction_max 0.987
_diffrn_reflns_theta_full 25.000
_diffrn_reflns_theta_max 25.446
_diffrn_reflns_theta_min 1.831
_diffrn_source 'Micro Focus Rotating Anode'
_diffrn_source_type 'Bruker TXS'
_diffrn_standards_number 0
_exptl_absorpt_coefficient_mu 0.646
_exptl_absorpt_correction_T_max 0.7452
_exptl_absorpt_correction_T_min 0.6905
_exptl_absorpt_correction_type multi-scan
_exptl_absorpt_process_details
;
SADABS-2012/1 (Bruker,2012) was used for absorption correction.
wR2(int) was 0.1091 before and 0.0423 after correction.
The Ratio of minimum to maximum transmission is 0.9266.
The \l/2 correction factor is 0.0015.
;
_exptl_crystal_colour green
_exptl_crystal_colour_primary green
_exptl_crystal_density_diffrn 1.404
_exptl_crystal_description Plate
_exptl_crystal_F_000 1632
_exptl_crystal_size_max 0.1
_exptl_crystal_size_mid 0.08
_exptl_crystal_size_min 0.04
_refine_diff_density_max 0.835
_refine_diff_density_min -0.681
_refine_diff_density_rms 0.074
_refine_ls_extinction_method none
_refine_ls_goodness_of_fit_ref 1.052
_refine_ls_hydrogen_treatment constr
_refine_ls_matrix_type full
_refine_ls_number_parameters 876
_refine_ls_number_reflns 13835
_refine_ls_number_restraints 0
_refine_ls_restrained_S_all 1.052
_refine_ls_R_factor_all 0.0555
_refine_ls_R_factor_gt 0.0392
_refine_ls_shift/su_max 0.001
_refine_ls_shift/su_mean 0.000
_refine_ls_structure_factor_coef Fsqd
_refine_ls_weighting_details
;
 w=1/[\s^2^(Fo^2^)+(0.0295P)^2^+6.3760P]
 where P=(Fo^2^+2Fc^2^)/3
;
_refine_ls_weighting_scheme calc
_refine_ls_wR_factor_gt 0.0862
_refine_ls_wR_factor_ref 0.0929
_reflns_Friedel_coverage 0.000
_reflns_number_gt 11096
_reflns_number_total 13835
_reflns_threshold_expression 'I > 2\s(I)'
_cod_data_source_file ic402130p_si_001_14.cif
_cod_data_source_block JFig808
_cod_original_cell_volume 3783.2(9)
_cod_database_code 4336758
_olex2_refinement_description
;
1. Fixed Uiso
 At 1.2 times of:
  All C(H) groups, All C(H,H) groups
 At 1.5 times of:
  All C(H,H,H) groups
2.a Secondary CH2 refined with riding coordinates:
 C2S(H2SA,H2SB), C3S(H3SA,H3SB), C4S(H4SA,H4SB)
2.b Aromatic/amide H refined with riding coordinates:
 C10(H10), C12(H12), C16(H16), C17(H17), C18(H18), C21(H21), C22(H22),
 C23(H23), C31(H31), C33(H33), C37(H37), C38(H38), C39(H39), C43(H43), C44(H44),
  C45(H45), C53(H53), C55(H55), C59(H59), C60(H60), C61(H61), C65(H65),
 C66(H66), C67(H67)
2.c Idealised Me refined as rotating group:
 C26(H26A,H26B,H26C), C27(H27A,H27B,H27C), C28(H28A,H28B,H28C), C48(H48A,H48B,
 H48C), C49(H49A,H49B,H49C), C50(H50A,H50B,H50C), C70(H70A,H70B,H70C), C71(H71A,
 H71B,H71C), C72(H72A,H72B,H72C), C1S(H1SA,H1SB,H1SC), C5S(H5SA,H5SB,H5SC)
;
_shelx_estimated_absorpt_t_max 0.975
_shelx_estimated_absorpt_t_min 0.938
_shelx_space_group_comment
;
The symmetry employed for this shelxl refinement is uniquely defined
by the following loop, which should always be used as a source of
symmetry information in preference to the above space-group names.
They are only intended as comments.
;
_shelxl_version_number 2013-2

loop_
_space_group_symop_operation_xyz
'x, y, z'
'-x, -y, -z'

loop_
_atom_site_label
_atom_site_type_symbol
_atom_site_fract_x
_atom_site_fract_y
_atom_site_fract_z
_atom_site_U_iso_or_equiv
_atom_site_adp_type
_atom_site_occupancy
_atom_site_site_symmetry_order
_atom_site_calc_flag
_atom_site_refinement_flags_posn
_atom_site_refinement_flags_adp
Mo1 Mo 0.62025(2) 0.15379(2) 0.27302(2) 0.01275(7) Uani 1 1 d . .
Cl1 Cl 0.68379(7) 0.05851(5) 0.43476(3) 0.02109(17) Uani 1 1 d . .
Cl2 Cl 1.11246(7) 0.25578(5) 0.52462(4) 0.02632(18) Uani 1 1 d . .
Cl3 Cl 0.86911(7) 0.51215(5) 0.47171(4) 0.02363(17) Uani 1 1 d . .
Cl4 Cl 0.46228(7) 0.29365(5) 0.46780(4) 0.02636(18) Uani 1 1 d . .
Cl5 Cl 1.02575(8) -0.14269(6) 0.27115(4) 0.0368(2) Uani 1 1 d . .
Cl6 Cl 0.68294(8) -0.09174(6) 0.11058(4) 0.0343(2) Uani 1 1 d . .
Cl7 Cl 0.39239(7) -0.10035(5) 0.22795(4) 0.02316(17) Uani 1 1 d . .
Cl8 Cl 0.64818(7) -0.20276(6) 0.40291(4) 0.02724(18) Uani 1 1 d . .
Cl9 Cl 0.64551(8) 0.30849(6) 0.13716(4) 0.0361(2) Uani 1 1 d . .
Cl10 Cl 0.91789(11) 0.08137(6) -0.00887(4) 0.0484(3) Uani 1 1 d . .
Cl11 Cl 1.25041(7) 0.19975(6) 0.21230(4) 0.0319(2) Uani 1 1 d . .
Cl12 Cl 0.87370(7) 0.39020(5) 0.28852(4) 0.02411(18) Uani 1 1 d . .
O1 O 0.4541(2) 0.06851(15) 0.14986(10) 0.0301(6) Uani 1 1 d . .
O2 O 0.5287(2) 0.33779(14) 0.27291(11) 0.0309(6) Uani 1 1 d . .
O3 O 0.3945(2) 0.11592(15) 0.34726(11) 0.0317(6) Uani 1 1 d . .
N1 N 0.7574(2) 0.24470(15) 0.40944(11) 0.0147(5) Uani 1 1 d . .
N2 N 0.6827(2) -0.04523(15) 0.26733(11) 0.0148(5) Uani 1 1 d . .
N3 N 0.8391(2) 0.20230(15) 0.19043(11) 0.0146(5) Uani 1 1 d . .
C1 C 0.7163(3) 0.21263(18) 0.35882(14) 0.0144(6) Uani 1 1 d . .
C1A C 0.9017(3) 0.15413(19) 0.47730(13) 0.0169(6) Uani 1 1 d . .
C2 C 0.6684(2) 0.02832(19) 0.27119(13) 0.0143(6) Uani 1 1 d . .
C3 C 0.7653(3) 0.18143(18) 0.22070(13) 0.0138(6) Uani 1 1 d . .
C5 C 0.5167(3) 0.0985(2) 0.19393(15) 0.0191(7) Uani 1 1 d . .
C6 C 0.5633(3) 0.2721(2) 0.27316(14) 0.0196(7) Uani 1 1 d . .
C7 C 0.4774(3) 0.12987(19) 0.32086(14) 0.0188(7) Uani 1 1 d . .
C8 C 0.7753(2) 0.27726(18) 0.47305(13) 0.0142(6) Uani 1 1 d . .
C9 C 0.8387(2) 0.23159(18) 0.50760(13) 0.0147(6) Uani 1 1 d . .
C10 C 0.8498(3) 0.26472(18) 0.57140(13) 0.0156(6) Uani 1 1 d . .
H10 H 0.8892 0.2328 0.5953 0.019 Uiso 1 1 calc R U
C11 C 0.8053(3) 0.34327(19) 0.60213(13) 0.0157(6) Uani 1 1 d . .
C12 C 0.7470(3) 0.38792(19) 0.56616(13) 0.0162(6) Uani 1 1 d . .
H12 H 0.7182 0.4423 0.5859 0.019 Uiso 1 1 calc R U
C13 C 0.7294(3) 0.35581(18) 0.50223(13) 0.0149(6) Uani 1 1 d . .
C14 C 0.6615(3) 0.40487(18) 0.46579(13) 0.0146(6) Uani 1 1 d . .
C15 C 0.7167(3) 0.47735(19) 0.44966(14) 0.0171(6) Uani 1 1 d . .
C16 C 0.6544(3) 0.5242(2) 0.41690(14) 0.0213(7) Uani 1 1 d . .
H16 H 0.6946 0.5733 0.4064 0.026 Uiso 1 1 calc R U
C17 C 0.5335(3) 0.4988(2) 0.39977(14) 0.0237(7) Uani 1 1 d . .
H17 H 0.4901 0.5304 0.3771 0.028 Uiso 1 1 calc R U
C18 C 0.4742(3) 0.4278(2) 0.41504(14) 0.0218(7) Uani 1 1 d . .
H18 H 0.3905 0.4107 0.4032 0.026 Uiso 1 1 calc R U
C19 C 0.5384(3) 0.38210(19) 0.44780(14) 0.0175(6) Uani 1 1 d . .
C20 C 0.8413(3) 0.0737(2) 0.44244(14) 0.0195(7) Uani 1 1 d . .
C21 C 0.9034(3) 0.0032(2) 0.41432(15) 0.0270(8) Uani 1 1 d . .
H21 H 0.8601 -0.0504 0.3909 0.032 Uiso 1 1 calc R U
C22 C 1.0285(3) 0.0116(2) 0.42064(17) 0.0328(8) Uani 1 1 d . .
H22 H 1.0713 -0.0364 0.4012 0.039 Uiso 1 1 calc R U
C23 C 1.0922(3) 0.0893(2) 0.45494(16) 0.0297(8) Uani 1 1 d . .
H23 H 1.1784 0.0949 0.4594 0.036 Uiso 1 1 calc R U
C24 C 1.0285(3) 0.1584(2) 0.48250(15) 0.0215(7) Uani 1 1 d . .
C25 C 0.8236(3) 0.3772(2) 0.67255(14) 0.0197(7) Uani 1 1 d . .
C26 C 0.9591(3) 0.3838(2) 0.69248(17) 0.0358(9) Uani 1 1 d . .
H26A H 0.9868 0.3251 0.6813 0.054 Uiso 1 1 calc R U
H26B H 0.9711 0.4089 0.7374 0.054 Uiso 1 1 calc R U
H26C H 1.0058 0.4216 0.6715 0.054 Uiso 1 1 calc R U
C27 C 0.7817(4) 0.4685(2) 0.69709(16) 0.0338(9) Uani 1 1 d . .
H27A H 0.8258 0.5097 0.6778 0.051 Uiso 1 1 calc R U
H27B H 0.7981 0.4884 0.7421 0.051 Uiso 1 1 calc R U
H27C H 0.6944 0.4659 0.6870 0.051 Uiso 1 1 calc R U
C28 C 0.7515(4) 0.3137(2) 0.70195(16) 0.0361(9) Uani 1 1 d . .
H28A H 0.6655 0.3078 0.6879 0.054 Uiso 1 1 calc R U
H28B H 0.7602 0.3363 0.7472 0.054 Uiso 1 1 calc R U
H28C H 0.7825 0.2562 0.6896 0.054 Uiso 1 1 calc R U
C29 C 0.6854(3) -0.13559(18) 0.24982(13) 0.0144(6) Uani 1 1 d . .
C30 C 0.6004(3) -0.18917(19) 0.27209(14) 0.0162(6) Uani 1 1 d . .
C31 C 0.6037(3) -0.27953(19) 0.25202(14) 0.0188(7) Uani 1 1 d . .
H31 H 0.5461 -0.3164 0.2665 0.023 Uiso 1 1 calc R U
C32 C 0.6874(3) -0.31839(19) 0.21170(14) 0.0172(6) Uani 1 1 d . .
C33 C 0.7717(3) -0.26297(19) 0.19155(14) 0.0171(6) Uani 1 1 d . .
H33 H 0.8309 -0.2878 0.1645 0.021 Uiso 1 1 calc R U
C34 C 0.7714(3) -0.17184(19) 0.21013(13) 0.0157(6) Uani 1 1 d . .
C35 C 0.5138(3) -0.15085(18) 0.31775(14) 0.0165(6) Uani 1 1 d . .
C36 C 0.4159(3) -0.10894(19) 0.30302(14) 0.0182(7) Uani 1 1 d . .
C37 C 0.3347(3) -0.0741(2) 0.34598(15) 0.0206(7) Uani 1 1 d . .
H37 H 0.2696 -0.0453 0.3346 0.025 Uiso 1 1 calc R U
C38 C 0.3498(3) -0.0818(2) 0.40523(15) 0.0233(7) Uani 1 1 d . .
H38 H 0.2939 -0.0588 0.4348 0.028 Uiso 1 1 calc R U
C39 C 0.4458(3) -0.1227(2) 0.42266(15) 0.0241(7) Uani 1 1 d . .
H39 H 0.4560 -0.1277 0.4638 0.029 Uiso 1 1 calc R U
C40 C 0.5256(3) -0.1557(2) 0.37906(14) 0.0189(7) Uani 1 1 d . .
C41 C 0.8613(3) -0.11177(19) 0.18954(14) 0.0178(6) Uani 1 1 d . .
C42 C 0.9793(3) -0.0905(2) 0.21601(15) 0.0242(7) Uani 1 1 d . .
C43 C 1.0608(3) -0.0293(2) 0.20080(18) 0.0373(9) Uani 1 1 d . .
H43 H 1.1411 -0.0162 0.2196 0.045 Uiso 1 1 calc R U
C44 C 1.0230(4) 0.0123(2) 0.15783(18) 0.0389(10) Uani 1 1 d . .
H44 H 1.0775 0.0551 0.1473 0.047 Uiso 1 1 calc R U
C45 C 0.9083(3) -0.0070(2) 0.13005(17) 0.0325(9) Uani 1 1 d . .
H45 H 0.8834 0.0217 0.1002 0.039 Uiso 1 1 calc R U
C46 C 0.8290(3) -0.0685(2) 0.14577(15) 0.0238(7) Uani 1 1 d . .
C47 C 0.6852(3) -0.41863(19) 0.19239(15) 0.0215(7) Uani 1 1 d . .
C48 C 0.5638(4) -0.4583(2) 0.1563(2) 0.0415(10) Uani 1 1 d . .
H48A H 0.4967 -0.4373 0.1815 0.062 Uiso 1 1 calc R U
H48B H 0.5585 -0.5224 0.1466 0.062 Uiso 1 1 calc R U
H48C H 0.5587 -0.4405 0.1177 0.062 Uiso 1 1 calc R U
C49 C 0.6952(3) -0.4519(2) 0.25046(17) 0.0301(8) Uani 1 1 d . .
H49A H 0.7712 -0.4254 0.2746 0.045 Uiso 1 1 calc R U
H49B H 0.6946 -0.5159 0.2382 0.045 Uiso 1 1 calc R U
H49C H 0.6263 -0.4357 0.2757 0.045 Uiso 1 1 calc R U
C50 C 0.7893(4) -0.4494(2) 0.15228(18) 0.0358(9) Uani 1 1 d . .
H50A H 0.7841 -0.4290 0.1148 0.054 Uiso 1 1 calc R U
H50B H 0.7837 -0.5136 0.1407 0.054 Uiso 1 1 calc R U
H50C H 0.8669 -0.4253 0.1756 0.054 Uiso 1 1 calc R U
C51 C 0.9186(3) 0.24395(18) 0.15836(13) 0.0162(6) Uani 1 1 d . .
C52 C 0.8882(3) 0.24093(19) 0.09668(14) 0.0198(7) Uani 1 1 d . .
C53 C 0.9693(3) 0.2833(2) 0.06580(15) 0.0227(7) Uani 1 1 d . .
H53 H 0.9490 0.2817 0.0240 0.027 Uiso 1 1 calc R U
C54 C 1.0802(3) 0.3284(2) 0.09404(15) 0.0238(7) Uani 1 1 d . .
C55 C 1.1060(3) 0.3306(2) 0.15522(14) 0.0218(7) Uani 1 1 d . .
H55 H 1.1802 0.3614 0.1754 0.026 Uiso 1 1 calc R U
C56 C 1.0277(3) 0.28975(19) 0.18832(13) 0.0169(6) Uani 1 1 d . .
C57 C 1.0616(3) 0.29365(19) 0.25357(14) 0.0167(6) Uani 1 1 d . .
C58 C 1.1638(3) 0.2566(2) 0.26955(15) 0.0210(7) Uani 1 1 d . .
C59 C 1.2008(3) 0.2627(2) 0.33022(16) 0.0297(8) Uani 1 1 d . .
H59 H 1.2709 0.2371 0.3395 0.036 Uiso 1 1 calc R U
C60 C 1.1344(3) 0.3066(2) 0.37699(16) 0.0303(8) Uani 1 1 d . .
H60 H 1.1590 0.3115 0.4189 0.036 Uiso 1 1 calc R U
C61 C 1.0325(3) 0.3434(2) 0.36359(14) 0.0239(7) Uani 1 1 d . .
H61 H 0.9864 0.3731 0.3960 0.029 Uiso 1 1 calc R U
C62 C 0.9980(3) 0.33699(19) 0.30270(14) 0.0176(6) Uani 1 1 d . .
C63 C 0.7739(3) 0.1911(2) 0.06297(14) 0.0208(7) Uani 1 1 d . .
C64 C 0.6594(3) 0.2158(2) 0.07760(16) 0.0272(8) Uani 1 1 d . .
C65 C 0.5548(3) 0.1694(3) 0.0444(2) 0.0471(12) Uani 1 1 d . .
H65 H 0.4772 0.1870 0.0554 0.056 Uiso 1 1 calc R U
C66 C 0.5653(4) 0.0974(3) -0.0046(2) 0.0571(14) Uani 1 1 d . .
H66 H 0.4942 0.0656 -0.0277 0.068 Uiso 1 1 calc R U
C67 C 0.6766(5) 0.0712(3) -0.02060(19) 0.0499(12) Uani 1 1 d . .
H67 H 0.6828 0.0213 -0.0543 0.060 Uiso 1 1 calc R U
C68 C 0.7789(4) 0.1175(2) 0.01255(16) 0.0347(9) Uani 1 1 d . .
C69 C 1.1679(3) 0.3703(2) 0.05607(17) 0.0340(9) Uani 1 1 d . .
C70 C 1.1038(4) 0.4379(3) 0.0318(2) 0.0483(11) Uani 1 1 d . .
H70A H 1.0782 0.4826 0.0669 0.072 Uiso 1 1 calc R U
H70B H 1.0325 0.4082 0.0047 0.072 Uiso 1 1 calc R U
H70C H 1.1600 0.4660 0.0084 0.072 Uiso 1 1 calc R U
C71 C 1.2022(4) 0.2979(3) 0.00070(19) 0.0529(12) Uani 1 1 d . .
H71A H 1.2590 0.3238 -0.0236 0.079 Uiso 1 1 calc R U
H71B H 1.1288 0.2702 -0.0254 0.079 Uiso 1 1 calc R U
H71C H 1.2406 0.2537 0.0159 0.079 Uiso 1 1 calc R U
C72 C 1.2823(4) 0.4165(3) 0.09414(19) 0.0457(11) Uani 1 1 d . .
H72A H 1.2608 0.4627 0.1294 0.069 Uiso 1 1 calc R U
H72B H 1.3353 0.4427 0.0683 0.069 Uiso 1 1 calc R U
H72C H 1.3249 0.3741 0.1093 0.069 Uiso 1 1 calc R U
C1S C 0.5730(5) 0.3674(4) -0.0141(3) 0.0721(15) Uani 1 1 d . .
H1SA H 0.5559 0.4241 -0.0202 0.108 Uiso 1 1 calc R U
H1SB H 0.6551 0.3728 0.0053 0.108 Uiso 1 1 calc R U
H1SC H 0.5139 0.3494 0.0128 0.108 Uiso 1 1 calc R U
C2S C 0.5640(5) 0.3008(3) -0.0748(3) 0.0675(15) Uani 1 1 d . .
H2SA H 0.4886 0.3048 -0.0985 0.081 Uiso 1 1 calc R U
H2SB H 0.5599 0.2414 -0.0682 0.081 Uiso 1 1 calc R U
C3S C 0.6732(5) 0.3147(3) -0.1116(2) 0.0578(13) Uani 1 1 d . .
H3SA H 0.6571 0.2784 -0.1549 0.069 Uiso 1 1 calc R U
H3SB H 0.6848 0.3770 -0.1123 0.069 Uiso 1 1 calc R U
C4S C 0.7849(5) 0.2916(4) -0.0854(3) 0.0834(17) Uani 1 1 d . .
H4SA H 0.7707 0.2312 -0.0809 0.100 Uiso 1 1 calc R U
H4SB H 0.8055 0.3318 -0.0436 0.100 Uiso 1 1 calc R U
C5S C 0.8931(5) 0.2970(4) -0.1264(2) 0.088(2) Uani 1 1 d . .
H5SA H 0.9073 0.3567 -0.1311 0.132 Uiso 1 1 calc R U
H5SB H 0.8744 0.2554 -0.1673 0.132 Uiso 1 1 calc R U
H5SC H 0.9660 0.2825 -0.1068 0.132 Uiso 1 1 calc R U

loop_
_atom_site_aniso_label
_atom_site_aniso_U_11
_atom_site_aniso_U_22
_atom_site_aniso_U_33
_atom_site_aniso_U_23
_atom_site_aniso_U_13
_atom_site_aniso_U_12
Mo1 0.01240(13) 0.01093(13) 0.01386(14) 0.00186(10) -0.00278(10) 0.00157(9)
Cl1 0.0218(4) 0.0177(4) 0.0210(4) 0.0019(3) 0.0009(3) -0.0023(3)
Cl2 0.0180(4) 0.0267(4) 0.0337(5) 0.0094(4) -0.0073(3) -0.0006(3)
Cl3 0.0184(4) 0.0206(4) 0.0304(4) 0.0059(3) -0.0038(3) -0.0012(3)
Cl4 0.0204(4) 0.0204(4) 0.0370(5) 0.0076(3) -0.0031(3) -0.0022(3)
Cl5 0.0233(4) 0.0485(6) 0.0374(5) 0.0106(4) -0.0099(4) 0.0048(4)
Cl6 0.0326(5) 0.0457(5) 0.0305(5) 0.0185(4) -0.0021(4) 0.0123(4)
Cl7 0.0194(4) 0.0272(4) 0.0232(4) 0.0082(3) -0.0037(3) 0.0022(3)
Cl8 0.0215(4) 0.0371(5) 0.0292(5) 0.0168(4) 0.0021(3) 0.0109(3)
Cl9 0.0347(5) 0.0356(5) 0.0477(6) 0.0230(4) 0.0086(4) 0.0167(4)
Cl10 0.0861(8) 0.0339(5) 0.0249(5) 0.0021(4) 0.0117(5) 0.0178(5)
Cl11 0.0172(4) 0.0365(5) 0.0350(5) -0.0041(4) -0.0018(3) 0.0077(3)
Cl12 0.0208(4) 0.0177(4) 0.0297(4) -0.0011(3) -0.0032(3) 0.0048(3)
O1 0.0270(13) 0.0343(14) 0.0219(13) -0.0029(11) -0.0104(11) 0.0013(11)
O2 0.0421(15) 0.0188(12) 0.0327(14) 0.0054(10) -0.0009(11) 0.0140(11)
O3 0.0276(13) 0.0234(13) 0.0442(15) 0.0076(11) 0.0142(12) 0.0032(10)
N1 0.0142(12) 0.0140(12) 0.0155(14) 0.0031(10) -0.0021(11) 0.0036(10)
N2 0.0119(12) 0.0150(13) 0.0178(14) 0.0047(10) 0.0009(10) 0.0013(10)
N3 0.0138(13) 0.0128(12) 0.0153(13) 0.0015(10) -0.0039(11) -0.0003(10)
C1 0.0131(15) 0.0102(14) 0.0223(18) 0.0076(13) 0.0030(13) 0.0037(11)
C1A 0.0212(16) 0.0169(15) 0.0143(16) 0.0072(12) -0.0007(12) 0.0033(12)
C2 0.0098(14) 0.0186(16) 0.0129(15) 0.0027(12) -0.0016(11) -0.0016(12)
C3 0.0150(15) 0.0111(14) 0.0128(15) -0.0004(12) -0.0063(12) 0.0023(12)
C5 0.0174(16) 0.0175(16) 0.0224(18) 0.0038(13) 0.0032(14) 0.0063(13)
C6 0.0222(16) 0.0193(17) 0.0137(16) -0.0006(12) -0.0036(13) -0.0001(13)
C7 0.0200(17) 0.0135(15) 0.0210(17) 0.0018(13) -0.0022(14) 0.0025(12)
C8 0.0112(14) 0.0149(15) 0.0144(15) 0.0018(12) -0.0031(12) -0.0011(11)
C9 0.0105(14) 0.0136(15) 0.0193(16) 0.0045(12) -0.0015(12) -0.0008(11)
C10 0.0149(15) 0.0142(15) 0.0177(16) 0.0068(12) -0.0066(12) -0.0026(12)
C11 0.0136(15) 0.0165(15) 0.0149(15) 0.0029(12) -0.0032(12) -0.0037(12)
C12 0.0167(15) 0.0128(15) 0.0175(16) 0.0021(12) -0.0008(12) 0.0007(12)
C13 0.0127(14) 0.0144(15) 0.0173(16) 0.0046(12) -0.0024(12) 0.0003(11)
C14 0.0182(15) 0.0120(14) 0.0127(15) 0.0010(11) -0.0019(12) 0.0046(12)
C15 0.0156(15) 0.0168(15) 0.0163(16) -0.0004(12) -0.0006(12) 0.0042(12)
C16 0.0258(17) 0.0180(16) 0.0223(17) 0.0078(13) 0.0025(14) 0.0056(13)
C17 0.0269(18) 0.0278(18) 0.0195(17) 0.0086(14) -0.0022(14) 0.0137(14)
C18 0.0165(16) 0.0237(17) 0.0237(18) 0.0030(14) -0.0039(13) 0.0065(13)
C19 0.0191(16) 0.0125(15) 0.0186(16) 0.0002(12) -0.0011(13) 0.0028(12)
C20 0.0235(17) 0.0190(16) 0.0164(16) 0.0052(13) -0.0004(13) 0.0030(13)
C21 0.0311(19) 0.0193(17) 0.0270(19) -0.0004(14) -0.0002(15) 0.0050(14)
C22 0.035(2) 0.0267(19) 0.036(2) 0.0028(16) 0.0002(17) 0.0185(16)
C23 0.0214(17) 0.033(2) 0.036(2) 0.0104(16) -0.0011(15) 0.0112(15)
C24 0.0214(16) 0.0204(16) 0.0243(18) 0.0089(13) -0.0008(13) 0.0031(13)
C25 0.0232(17) 0.0187(16) 0.0149(16) 0.0027(12) -0.0068(13) -0.0016(13)
C26 0.035(2) 0.038(2) 0.028(2) 0.0015(16) -0.0142(16) -0.0017(17)
C27 0.050(2) 0.0266(19) 0.0199(18) -0.0011(15) -0.0079(16) 0.0037(17)
C28 0.048(2) 0.035(2) 0.0212(19) 0.0064(16) 0.0009(17) -0.0112(17)
C29 0.0138(15) 0.0119(14) 0.0172(16) 0.0042(12) -0.0055(12) 0.0017(11)
C30 0.0140(15) 0.0154(15) 0.0195(16) 0.0060(12) -0.0023(12) 0.0016(12)
C31 0.0165(15) 0.0161(15) 0.0254(18) 0.0101(13) -0.0016(13) -0.0019(12)
C32 0.0175(15) 0.0147(15) 0.0196(16) 0.0060(12) -0.0042(13) 0.0012(12)
C33 0.0148(15) 0.0167(15) 0.0189(16) 0.0029(12) -0.0030(12) 0.0040(12)
C34 0.0136(15) 0.0165(15) 0.0172(16) 0.0055(12) -0.0043(12) 0.0008(12)
C35 0.0135(15) 0.0130(15) 0.0228(17) 0.0056(12) 0.0002(12) -0.0023(12)
C36 0.0157(15) 0.0153(15) 0.0218(17) 0.0044(13) -0.0026(13) -0.0047(12)
C37 0.0107(15) 0.0204(16) 0.0313(19) 0.0082(14) -0.0010(13) 0.0012(12)
C38 0.0167(16) 0.0256(18) 0.0277(19) 0.0071(14) 0.0067(14) 0.0015(13)
C39 0.0196(17) 0.0305(18) 0.0238(18) 0.0104(14) 0.0027(14) 0.0013(14)
C40 0.0149(15) 0.0200(16) 0.0248(17) 0.0112(13) -0.0011(13) 0.0030(12)
C41 0.0183(16) 0.0146(15) 0.0196(16) 0.0020(12) 0.0049(13) 0.0043(12)
C42 0.0203(17) 0.0244(17) 0.0248(18) 0.0013(14) 0.0013(14) 0.0018(13)
C43 0.0232(19) 0.037(2) 0.041(2) -0.0050(18) 0.0077(16) -0.0102(16)
C44 0.044(2) 0.0250(19) 0.044(2) 0.0043(17) 0.0236(19) -0.0092(17)
C45 0.049(2) 0.0214(18) 0.032(2) 0.0127(15) 0.0185(18) 0.0037(16)
C46 0.0267(18) 0.0194(16) 0.0261(18) 0.0058(14) 0.0062(14) 0.0064(13)
C47 0.0236(17) 0.0121(15) 0.0278(18) 0.0044(13) -0.0053(14) 0.0022(12)
C48 0.045(2) 0.0154(18) 0.059(3) 0.0044(17) -0.021(2) 0.0025(16)
C49 0.033(2) 0.0200(17) 0.041(2) 0.0139(15) 0.0030(16) 0.0065(15)
C50 0.050(2) 0.0136(17) 0.042(2) 0.0035(15) 0.0097(19) 0.0043(16)
C51 0.0183(15) 0.0133(15) 0.0164(16) 0.0037(12) 0.0005(12) 0.0003(12)
C52 0.0226(16) 0.0167(16) 0.0185(17) 0.0034(13) -0.0053(13) 0.0005(13)
C53 0.0281(18) 0.0244(17) 0.0160(16) 0.0073(13) -0.0025(14) 0.0010(14)
C54 0.0267(18) 0.0220(17) 0.0237(18) 0.0083(14) 0.0033(14) 0.0002(14)
C55 0.0170(16) 0.0238(17) 0.0220(18) 0.0039(13) -0.0015(13) -0.0036(13)
C56 0.0148(15) 0.0181(15) 0.0150(16) 0.0000(12) -0.0013(12) 0.0010(12)
C57 0.0151(15) 0.0138(15) 0.0184(16) 0.0020(12) -0.0027(12) -0.0048(12)
C58 0.0154(15) 0.0205(16) 0.0241(18) 0.0020(13) -0.0029(13) 0.0003(13)
C59 0.0268(18) 0.0292(19) 0.032(2) 0.0076(16) -0.0081(16) 0.0064(15)
C60 0.037(2) 0.034(2) 0.0186(18) 0.0077(15) -0.0095(15) 0.0002(16)
C61 0.0255(17) 0.0261(18) 0.0162(17) 0.0007(13) -0.0007(14) -0.0019(14)
C62 0.0153(15) 0.0127(15) 0.0224(17) 0.0026(12) -0.0048(13) -0.0025(12)
C63 0.0295(18) 0.0161(16) 0.0172(16) 0.0086(13) -0.0086(14) -0.0038(13)
C64 0.0282(19) 0.0221(17) 0.036(2) 0.0204(15) -0.0116(15) -0.0037(14)
C65 0.029(2) 0.047(3) 0.076(3) 0.047(2) -0.025(2) -0.0140(18)
C66 0.067(3) 0.038(3) 0.066(3) 0.036(2) -0.055(3) -0.033(2)
C67 0.082(3) 0.025(2) 0.038(2) 0.0137(17) -0.038(2) -0.019(2)
C68 0.059(3) 0.0210(18) 0.0224(19) 0.0091(15) -0.0143(17) -0.0048(17)
C69 0.033(2) 0.039(2) 0.030(2) 0.0138(17) 0.0050(16) -0.0055(16)
C70 0.047(3) 0.051(3) 0.053(3) 0.031(2) 0.003(2) -0.011(2)
C71 0.050(3) 0.064(3) 0.041(3) 0.010(2) 0.019(2) -0.006(2)
C72 0.039(2) 0.055(3) 0.042(2) 0.021(2) 0.0073(19) -0.0218(19)
C1S 0.069(4) 0.085(4) 0.079(4) 0.051(3) 0.007(3) 0.011(3)
C2S 0.066(3) 0.064(3) 0.085(4) 0.049(3) -0.011(3) -0.006(3)
C3S 0.083(4) 0.039(3) 0.047(3) 0.006(2) -0.007(3) 0.006(2)
C4S 0.067(4) 0.100(5) 0.095(5) 0.045(4) -0.004(3) 0.022(3)
C5S 0.068(4) 0.132(6) 0.052(3) -0.006(3) 0.008(3) 0.041(4)

loop_
_atom_type_symbol
_atom_type_description
_atom_type_scat_dispersion_real
_atom_type_scat_dispersion_imag
_atom_type_scat_source
C C 0.0033 0.0016 'International Tables Vol C Tables 4.2.6.8 and 6.1.1.4'
H H 0.0000 0.0000 'International Tables Vol C Tables 4.2.6.8 and 6.1.1.4'
Cl Cl 0.1484 0.1585 'International Tables Vol C Tables 4.2.6.8 and 6.1.1.4'
Mo Mo -1.6832 0.6857 'International Tables Vol C Tables 4.2.6.8 and 6.1.1.4'
N N 0.0061 0.0033 'International Tables Vol C Tables 4.2.6.8 and 6.1.1.4'
O O 0.0106 0.0060 'International Tables Vol C Tables 4.2.6.8 and 6.1.1.4'

loop_
_geom_angle_atom_site_label_1
_geom_angle_atom_site_label_2
_geom_angle_atom_site_label_3
_geom_angle
C1 Mo1 C3 94.13(11)
C2 Mo1 C1 93.12(11)
C2 Mo1 C3 93.70(11)
C5 Mo1 C1 175.79(11)
C5 Mo1 C2 88.15(11)
C5 Mo1 C3 89.79(11)
C5 Mo1 C6 89.27(12)
C6 Mo1 C1 89.30(11)
C6 Mo1 C2 176.59(11)
C6 Mo1 C3 88.52(12)
C7 Mo1 C1 87.34(11)
C7 Mo1 C2 88.15(11)
C7 Mo1 C3 177.57(12)
C7 Mo1 C5 88.69(12)
C7 Mo1 C6 89.55(12)
C1 N1 C8 165.0(3)
C2 N2 C29 167.0(3)
C3 N3 C51 168.2(3)
N1 C1 Mo1 172.4(2)
C20 C1A C9 123.8(3)
C24 C1A C9 120.4(3)
C24 C1A C20 115.7(3)
N2 C2 Mo1 172.7(2)
N3 C3 Mo1 173.7(2)
O1 C5 Mo1 177.5(3)
O2 C6 Mo1 178.5(3)
O3 C7 Mo1 178.8(3)
N1 C8 C9 120.1(3)
N1 C8 C13 119.2(3)
C13 C8 C9 120.7(3)
C8 C9 C1A 121.8(3)
C10 C9 C1A 120.0(3)
C10 C9 C8 118.0(3)
C9 C10 H10 118.6
C9 C10 C11 122.8(3)
C11 C10 H10 118.6
C10 C11 C25 120.0(3)
C12 C11 C10 117.4(3)
C12 C11 C25 122.6(3)
C11 C12 H12 118.9
C11 C12 C13 122.1(3)
C13 C12 H12 118.9
C8 C13 C14 121.1(3)
C12 C13 C8 118.9(3)
C12 C13 C14 120.0(3)
C15 C14 C13 121.9(3)
C15 C14 C19 116.4(3)
C19 C14 C13 121.7(3)
C14 C15 Cl3 119.6(2)
C16 C15 Cl3 118.0(2)
C16 C15 C14 122.4(3)
C15 C16 H16 120.5
C17 C16 C15 119.0(3)
C17 C16 H16 120.5
C16 C17 H17 119.6
C16 C17 C18 120.8(3)
C18 C17 H17 119.6
C17 C18 H18 120.5
C17 C18 C19 119.1(3)
C19 C18 H18 120.5
C14 C19 Cl4 119.0(2)
C18 C19 Cl4 118.7(2)
C18 C19 C14 122.3(3)
C1A C20 Cl1 120.3(2)
C21 C20 Cl1 117.5(2)
C21 C20 C1A 122.1(3)
C20 C21 H21 120.3
C22 C21 C20 119.5(3)
C22 C21 H21 120.3
C21 C22 H22 119.7
C21 C22 C23 120.6(3)
C23 C22 H22 119.7
C22 C23 H23 120.6
C24 C23 C22 118.9(3)
C24 C23 H23 120.6
C1A C24 Cl2 119.4(2)
C23 C24 Cl2 117.4(2)
C23 C24 C1A 123.2(3)
C11 C25 C26 109.7(3)
C11 C25 C27 112.5(3)
C11 C25 C28 109.1(2)
C27 C25 C26 107.4(3)
C28 C25 C26 109.6(3)
C28 C25 C27 108.6(3)
C25 C26 H26A 109.5
C25 C26 H26B 109.5
C25 C26 H26C 109.5
H26A C26 H26B 109.5
H26A C26 H26C 109.5
H26B C26 H26C 109.5
C25 C27 H27A 109.5
C25 C27 H27B 109.5
C25 C27 H27C 109.5
H27A C27 H27B 109.5
H27A C27 H27C 109.5
H27B C27 H27C 109.5
C25 C28 H28A 109.5
C25 C28 H28B 109.5
C25 C28 H28C 109.5
H28A C28 H28B 109.5
H28A C28 H28C 109.5
H28B C28 H28C 109.5
N2 C29 C30 119.6(3)
C34 C29 N2 119.5(3)
C34 C29 C30 120.9(3)
C29 C30 C35 121.2(3)
C31 C30 C29 117.9(3)
C31 C30 C35 120.8(3)
C30 C31 H31 118.5
C32 C31 C30 123.0(3)
C32 C31 H31 118.5
C31 C32 C33 117.5(3)
C31 C32 C47 119.5(3)
C33 C32 C47 123.0(3)
C32 C33 H33 119.2
C32 C33 C34 121.6(3)
C34 C33 H33 119.2
C29 C34 C33 119.2(3)
C29 C34 C41 118.5(3)
C33 C34 C41 122.3(3)
C36 C35 C30 123.1(3)
C36 C35 C40 115.9(3)
C40 C35 C30 120.9(3)
C35 C36 Cl7 119.5(2)
C37 C36 Cl7 117.9(2)
C37 C36 C35 122.6(3)
C36 C37 H37 120.5
C38 C37 C36 119.0(3)
C38 C37 H37 120.5
C37 C38 H38 119.5
C37 C38 C39 121.0(3)
C39 C38 H38 119.5
C38 C39 H39 120.7
C40 C39 C38 118.6(3)
C40 C39 H39 120.7
C35 C40 Cl8 119.5(2)
C39 C40 Cl8 117.6(2)
C39 C40 C35 122.9(3)
C42 C41 C34 122.1(3)
C42 C41 C46 116.1(3)
C46 C41 C34 121.6(3)
C41 C42 Cl5 118.5(2)
C43 C42 Cl5 118.9(3)
C43 C42 C41 122.7(3)
C42 C43 H43 120.8
C44 C43 C42 118.5(3)
C44 C43 H43 120.8
C43 C44 H44 119.5
C45 C44 C43 121.1(3)
C45 C44 H44 119.5
C44 C45 H45 120.3
C44 C45 C46 119.3(3)
C46 C45 H45 120.3
C41 C46 Cl6 118.8(2)
C45 C46 Cl6 118.9(3)
C45 C46 C41 122.3(3)
C32 C47 C48 108.7(3)
C49 C47 C32 109.4(3)
C49 C47 C48 108.8(3)
C50 C47 C32 112.4(3)
C50 C47 C48 109.3(3)
C50 C47 C49 108.3(3)
C47 C48 H48A 109.5
C47 C48 H48B 109.5
C47 C48 H48C 109.5
H48A C48 H48B 109.5
H48A C48 H48C 109.5
H48B C48 H48C 109.5
C47 C49 H49A 109.5
C47 C49 H49B 109.5
C47 C49 H49C 109.5
H49A C49 H49B 109.5
H49A C49 H49C 109.5
H49B C49 H49C 109.5
C47 C50 H50A 109.5
C47 C50 H50B 109.5
C47 C50 H50C 109.5
H50A C50 H50B 109.5
H50A C50 H50C 109.5
H50B C50 H50C 109.5
N3 C51 C52 119.7(3)
N3 C51 C56 119.7(3)
C52 C51 C56 120.6(3)
C51 C52 C63 122.0(3)
C53 C52 C51 118.4(3)
C53 C52 C63 119.6(3)
C52 C53 H53 118.8
C52 C53 C54 122.4(3)
C54 C53 H53 118.8
C53 C54 C69 119.5(3)
C55 C54 C53 117.3(3)
C55 C54 C69 123.2(3)
C54 C55 H55 118.7
C54 C55 C56 122.6(3)
C56 C55 H55 118.7
C51 C56 C57 121.5(3)
C55 C56 C51 118.7(3)
C55 C56 C57 119.9(3)
C58 C57 C56 121.5(3)
C62 C57 C56 122.6(3)
C62 C57 C58 115.9(3)
C57 C58 Cl11 120.4(2)
C59 C58 Cl11 116.9(2)
C59 C58 C57 122.7(3)
C58 C59 H59 120.6
C60 C59 C58 118.8(3)
C60 C59 H59 120.6
C59 C60 H60 119.7
C59 C60 C61 120.6(3)
C61 C60 H60 119.7
C60 C61 H61 120.3
C60 C61 C62 119.4(3)
C62 C61 H61 120.3
C57 C62 Cl12 119.8(2)
C61 C62 Cl12 117.6(2)
C61 C62 C57 122.5(3)
C64 C63 C52 123.0(3)
C64 C63 C68 116.7(3)
C68 C63 C52 120.3(3)
C63 C64 Cl9 119.6(2)
C63 C64 C65 121.7(4)
C65 C64 Cl9 118.6(3)
C64 C65 H65 120.5
C66 C65 C64 119.0(4)
C66 C65 H65 120.5
C65 C66 H66 119.5
C67 C66 C65 121.0(4)
C67 C66 H66 119.5
C66 C67 H67 120.3
C66 C67 C68 119.3(4)
C68 C67 H67 120.3
C63 C68 Cl10 120.0(3)
C67 C68 Cl10 117.8(3)
C67 C68 C63 122.2(4)
C54 C69 C70 109.0(3)
C54 C69 C71 108.7(3)
C71 C69 C70 109.2(3)
C72 C69 C54 112.2(3)
C72 C69 C70 108.5(3)
C72 C69 C71 109.2(3)
C69 C70 H70A 109.5
C69 C70 H70B 109.5
C69 C70 H70C 109.5
H70A C70 H70B 109.5
H70A C70 H70C 109.5
H70B C70 H70C 109.5
C69 C71 H71A 109.5
C69 C71 H71B 109.5
C69 C71 H71C 109.5
H71A C71 H71B 109.5
H71A C71 H71C 109.5
H71B C71 H71C 109.5
C69 C72 H72A 109.5
C69 C72 H72B 109.5
C69 C72 H72C 109.5
H72A C72 H72B 109.5
H72A C72 H72C 109.5
H72B C72 H72C 109.5
H1SA C1S H1SB 109.5
H1SA C1S H1SC 109.5
H1SB C1S H1SC 109.5
C2S C1S H1SA 109.5
C2S C1S H1SB 109.5
C2S C1S H1SC 109.5
C1S C2S H2SA 109.5
C1S C2S H2SB 109.5
C1S C2S C3S 110.7(4)
H2SA C2S H2SB 108.1
C3S C2S H2SA 109.5
C3S C2S H2SB 109.5
C2S C3S H3SA 109.2
C2S C3S H3SB 109.2
H3SA C3S H3SB 107.9
C4S C3S C2S 112.1(4)
C4S C3S H3SA 109.2
C4S C3S H3SB 109.2
C3S C4S H4SA 109.2
C3S C4S H4SB 109.2
C3S C4S C5S 112.1(5)
H4SA C4S H4SB 107.9
C5S C4S H4SA 109.2
C5S C4S H4SB 109.2
C4S C5S H5SA 109.5
C4S C5S H5SB 109.5
C4S C5S H5SC 109.5
H5SA C5S H5SB 109.5
H5SA C5S H5SC 109.5
H5SB C5S H5SC 109.5

loop_
_geom_bond_atom_site_label_1
_geom_bond_atom_site_label_2
_geom_bond_distance
Mo1 C1 2.103(3)
Mo1 C2 2.101(3)
Mo1 C3 2.106(3)
Mo1 C5 2.019(3)
Mo1 C6 2.035(3)
Mo1 C7 2.009(3)
Cl1 C20 1.735(3)
Cl2 C24 1.747(3)
Cl3 C15 1.738(3)
Cl4 C19 1.741(3)
Cl5 C42 1.747(3)
Cl6 C46 1.738(3)
Cl7 C36 1.737(3)
Cl8 C40 1.741(3)
Cl9 C64 1.731(4)
Cl10 C68 1.733(4)
Cl11 C58 1.739(3)
Cl12 C62 1.742(3)
O1 C5 1.150(4)
O2 C6 1.146(4)
O3 C7 1.147(4)
N1 C1 1.170(4)
N1 C8 1.383(4)
N2 C2 1.174(4)
N2 C29 1.388(4)
N3 C3 1.162(4)
N3 C51 1.386(4)
C1A C9 1.488(4)
C1A C20 1.404(4)
C1A C24 1.399(4)
C8 C9 1.403(4)
C8 C13 1.398(4)
C9 C10 1.385(4)
C10 H10 0.9500
C10 C11 1.399(4)
C11 C12 1.385(4)
C11 C25 1.527(4)
C12 H12 0.9500
C12 C13 1.389(4)
C13 C14 1.496(4)
C14 C15 1.393(4)
C14 C19 1.395(4)
C15 C16 1.384(4)
C16 H16 0.9500
C16 C17 1.373(4)
C17 H17 0.9500
C17 C18 1.380(5)
C18 H18 0.9500
C18 C19 1.382(4)
C20 C21 1.388(4)
C21 H21 0.9500
C21 C22 1.378(5)
C22 H22 0.9500
C22 C23 1.382(5)
C23 H23 0.9500
C23 C24 1.379(4)
C25 C26 1.536(4)
C25 C27 1.531(4)
C25 C28 1.528(4)
C26 H26A 0.9800
C26 H26B 0.9800
C26 H26C 0.9800
C27 H27A 0.9800
C27 H27B 0.9800
C27 H27C 0.9800
C28 H28A 0.9800
C28 H28B 0.9800
C28 H28C 0.9800
C29 C30 1.405(4)
C29 C34 1.387(4)
C30 C31 1.391(4)
C30 C35 1.480(4)
C31 H31 0.9500
C31 C32 1.390(4)
C32 C33 1.394(4)
C32 C47 1.534(4)
C33 H33 0.9500
C33 C34 1.397(4)
C34 C41 1.486(4)
C35 C36 1.396(4)
C35 C40 1.399(4)
C36 C37 1.385(4)
C37 H37 0.9500
C37 C38 1.371(5)
C38 H38 0.9500
C38 C39 1.391(4)
C39 H39 0.9500
C39 C40 1.375(4)
C41 C42 1.389(4)
C41 C46 1.392(4)
C42 C43 1.384(5)
C43 H43 0.9500
C43 C44 1.377(6)
C44 H44 0.9500
C44 C45 1.366(5)
C45 H45 0.9500
C45 C46 1.378(5)
C47 C48 1.535(5)
C47 C49 1.534(5)
C47 C50 1.525(5)
C48 H48A 0.9800
C48 H48B 0.9800
C48 H48C 0.9800
C49 H49A 0.9800
C49 H49B 0.9800
C49 H49C 0.9800
C50 H50A 0.9800
C50 H50B 0.9800
C50 H50C 0.9800
C51 C52 1.399(4)
C51 C56 1.401(4)
C52 C53 1.387(4)
C52 C63 1.493(4)
C53 H53 0.9500
C53 C54 1.401(4)
C54 C55 1.381(4)
C54 C69 1.535(5)
C55 H55 0.9500
C55 C56 1.387(4)
C56 C57 1.481(4)
C57 C58 1.399(4)
C57 C62 1.390(4)
C58 C59 1.382(5)
C59 H59 0.9500
C59 C60 1.376(5)
C60 H60 0.9500
C60 C61 1.376(5)
C61 H61 0.9500
C61 C62 1.379(4)
C63 C64 1.387(5)
C63 C68 1.403(5)
C64 C65 1.389(5)
C65 H65 0.9500
C65 C66 1.379(7)
C66 H66 0.9500
C66 C67 1.367(7)
C67 H67 0.9500
C67 C68 1.370(5)
C69 C70 1.541(5)
C69 C71 1.539(5)
C69 C72 1.515(5)
C70 H70A 0.9800
C70 H70B 0.9800
C70 H70C 0.9800
C71 H71A 0.9800
C71 H71B 0.9800
C71 H71C 0.9800
C72 H72A 0.9800
C72 H72B 0.9800
C72 H72C 0.9800
C1S H1SA 0.9800
C1S H1SB 0.9800
C1S H1SC 0.9800
C1S C2S 1.480(7)
C2S H2SA 0.9900
C2S H2SB 0.9900
C2S C3S 1.523(7)
C3S H3SA 0.9900
C3S H3SB 0.9900
C3S C4S 1.468(7)
C4S H4SA 0.9900
C4S H4SB 0.9900
C4S C5S 1.548(7)
C5S H5SA 0.9800
C5S H5SB 0.9800
C5S H5SC 0.9800
